data_9004542
loop_
_publ_author_name
'Guggenheim, S.'
'Frimmel, H. E.'

_publ_section_title
;
 Ferrokinoshitalite, a new species of brittle mica from the
 Broken Hill Mine, South Africa: Structural and mineralogical
 characterization
;
_journal_name_full 'The Canadian Mineralogist'
_journal_page_first 1445
_journal_page_last 1452
_journal_volume 37
_journal_year 1999
_chemical_compound_source 'Broken Hill Mine, South Africa'
_chemical_formula_sum
;Al1.56 Ba0.56 F0.64 Fe1.95 H1.36 K0.39 Mg0.78 Mn0.09 Na0.05 O11.36 Si2.44
 Ti0.18
;
_chemical_name_mineral Ferrokinoshitalite
_space_group_IT_number 12
_symmetry_space_group_name_Hall '-C 2y'
_symmetry_space_group_name_H-M 'C 1 2/m 1'
_cell_angle_alpha 90
_cell_angle_beta 100.53
_cell_angle_gamma 90
_cell_formula_units_Z 2
_cell_length_a 5.389
_cell_length_b 9.337
_cell_length_c 10.054
_cell_volume 497.369
_database_code_amcsd 0005634
_exptl_crystal_density_diffrn 3.610
_cod_original_formula_sum
;(Ba.56 K.39 Na.05) (Fe1.95 Mg.78 Mn.09 Ti.18) (Si2.44 Al1.56) O11.36 (F.64
 H1.36)
;
_cod_database_code 9004542

loop_
_space_group_symop_operation_xyz
x,y,z
1/2+x,1/2+y,z
x,-y,z
1/2+x,1/2-y,z
-x,y,-z
1/2-x,1/2+y,-z
-x,-y,-z
1/2-x,1/2-y,-z

loop_
_atom_site_aniso_label
_atom_site_aniso_U_11
_atom_site_aniso_U_22
_atom_site_aniso_U_33
_atom_site_aniso_U_12
_atom_site_aniso_U_13
_atom_site_aniso_U_23
Ba 0.01991 0.01705 0.03321 0.00000 0.01008 0.00000
K 0.01991 0.01705 0.03321 0.00000 0.01008 0.00000
Na 0.01991 0.01705 0.03321 0.00000 0.01008 0.00000
Fe1 0.00995 0.00574 0.01683 0.00000 0.00743 0.00000
Mg1 0.00995 0.00574 0.01683 0.00000 0.00743 0.00000
Mn1 0.00995 0.00574 0.01683 0.00000 0.00743 0.00000
Ti1 0.00995 0.00574 0.01683 0.00000 0.00743 0.00000
Fe2 0.00782 0.00892 0.01604 0.00000 0.00318 0.00000
Mg2 0.00782 0.00892 0.01604 0.00000 0.00318 0.00000
Mn2 0.00782 0.00892 0.01604 0.00000 0.00318 0.00000
Ti2 0.00782 0.00892 0.01604 0.00000 0.00318 0.00000
Si 0.01081 0.00852 0.01500 0.00000 0.00451 -0.00094
Al 0.01081 0.00852 0.01500 0.00000 0.00451 -0.00094
O1 0.03840 0.01502 0.01336 0.00000 0.00265 0.00000
O2 0.02275 0.02827 0.01930 -0.02005 0.00743 -0.00468
O3 0.01408 0.01325 0.01782 0.00000 0.00690 -0.00234
O-H 0.01422 0.01237 0.03118 0.00000 0.01061 0.00000
F 0.01422 0.01237 0.03118 0.00000 0.01061 0.00000

loop_
_atom_site_label
_atom_site_fract_x
_atom_site_fract_y
_atom_site_fract_z
_atom_site_occupancy
_atom_site_type_symbol
_atom_site_attached_hydrogens
Ba 0.00000 0.50000 0.00000 0.56000 Ba 0
K 0.00000 0.50000 0.00000 0.39000 K 0
Na 0.00000 0.50000 0.00000 0.05000 Na 0
Fe1 0.00000 0.00000 0.50000 0.65000 Fe 0
Mg1 0.00000 0.00000 0.50000 0.26000 Mg 0
Mn1 0.00000 0.00000 0.50000 0.03000 Mn 0
Ti1 0.00000 0.00000 0.50000 0.06000 Ti 0
Fe2 0.00000 0.33310 0.50000 0.65000 Fe 0
Mg2 0.00000 0.33310 0.50000 0.26000 Mg 0
Mn2 0.00000 0.33310 0.50000 0.03000 Mn 0
Ti2 0.00000 0.33310 0.50000 0.06000 Ti 0
Si 0.07450 0.16640 0.21990 0.61000 Si 0
Al 0.07450 0.16640 0.21990 0.39000 Al 0
O1 0.03330 0.00000 0.15780 1.00000 O 0
O2 0.31340 0.24000 0.15860 1.00000 O 0
O3 0.13190 0.16590 0.38830 1.00000 O 0
O-H 0.12290 0.50000 0.38710 0.68000 O 1
F 0.12290 0.50000 0.38710 0.32000 F 0

loop_
_cod_changelog_entry_id
_cod_changelog_entry_author
_cod_changelog_entry_date
_cod_changelog_entry_text
1
;cod-tools version 3.8.0
Id: cif_guess_AMCSD_atom_types 9581 2023-05-17 12:35:41Z saulius
;
2023-05-18T11:38:16+03:00
;Derived atom types and hydrogen counts
from atom names that follow the AMCSD naming convention
(Wat == water, O-H == hydroxyl).
;
2
;cod-tools version 3.10.1
Id: cif_fix_AMCSD_aniso_labels 10200 2024-08-01 14:09:44Z saulius
;
2024-08-02T12:20:37+03:00
;Changed the following '_atom_site_aniso_label' values:
'OH' -> 'O-H'
;

loop_
_cod_related_entry_id
_cod_related_entry_database
_cod_related_entry_code
1 AMCSD 0005634
